data_7007227
loop_
_publ_author_name
'Baunemann, Arne'
'Hellwig, Malte'
'Varade, Ashish'
'Bhakta, Raghunandan K.'
'Winter, Manuela'
'Shivashankar, S. A.'
'Fischer, Roland A.'
'Devi, Anjana'

_publ_section_title
;
 Precursor chemistry for TiO2: titanium complexes with a mixed
 nitrogen/oxygen ligand sphere.
;
_journal_issue 28
_journal_name_full 'Dalton transactions (Cambridge, England : 2003)'
_journal_page_first 3485
_journal_page_last 3490
_journal_paper_doi 10.1039/b601995a
_journal_year 2006
_chemical_formula_sum 'C26 H50 N2 O8 Ti'
_chemical_formula_weight 566.55
_chemical_name_systematic
;
?
;
_space_group_IT_number 2
_symmetry_cell_setting triclinic
_symmetry_space_group_name_Hall '-P 1'
_symmetry_space_group_name_H-M 'P -1'
_atom_sites_solution_hydrogens geom
_atom_sites_solution_primary direct
_atom_sites_solution_secondary difmap
_audit_creation_method SHELXL-97
_cell_angle_alpha 99.452(6)
_cell_angle_beta 98.297(6)
_cell_angle_gamma 93.037(6)
_cell_formula_units_Z 4
_cell_length_a 11.7058(9)
_cell_length_b 11.9666(9)
_cell_length_c 23.9999(18)
_cell_measurement_reflns_used 4691
_cell_measurement_temperature 105(2)
_cell_measurement_theta_max 27.49
_cell_measurement_theta_min 2.88
_cell_volume 3271.4(4)
_computing_cell_refinement 'CrysAlis RED 1.171.13, Oxford Diffraction'
_computing_data_collection 'CrysAlis CCD 1.171.13, Oxford Diffraction'
_computing_data_reduction 'CrysAlis RED 1.171.13, Oxford Diffraction'
_computing_molecular_graphics SHELXL-97
_computing_publication_material SHELXL-97
_computing_structure_refinement 'SHELXL-97 (Sheldrick, 1997)'
_computing_structure_solution 'SHELXS-97 (Sheldrick, 1990)'
_diffrn_ambient_temperature 105(2)
_diffrn_measured_fraction_theta_full 0.992
_diffrn_measured_fraction_theta_max 0.992
_diffrn_measurement_device_type 'Sapphire2-CCD, Oxford Diffraction'
_diffrn_measurement_method '1330 images at 1.0 deg. in \w and 20 sec.'
_diffrn_radiation_monochromator graphite
_diffrn_radiation_source 'Enhance (Mo) X-ray Source'
_diffrn_radiation_type MoK\a
_diffrn_radiation_wavelength 0.71073
_diffrn_reflns_av_R_equivalents 0.0646
_diffrn_reflns_av_sigmaI/netI 0.0966
_diffrn_reflns_limit_h_max 13
_diffrn_reflns_limit_h_min -13
_diffrn_reflns_limit_k_max 14
_diffrn_reflns_limit_k_min -14
_diffrn_reflns_limit_l_max 28
_diffrn_reflns_limit_l_min -28
_diffrn_reflns_number 34903
_diffrn_reflns_theta_full 25.00
_diffrn_reflns_theta_max 25.00
_diffrn_reflns_theta_min 2.89
_exptl_absorpt_coefficient_mu 0.304
_exptl_absorpt_correction_T_max 0.938
_exptl_absorpt_correction_T_min 0.889
_exptl_absorpt_correction_type 'numeric analytical'
_exptl_absorpt_process_details 'Gaussian face-indexed'
_exptl_crystal_colour red
_exptl_crystal_density_diffrn 1.150
_exptl_crystal_density_method 'not measured'
_exptl_crystal_description prism
_exptl_crystal_F_000 1224
_exptl_crystal_size_max 0.31
_exptl_crystal_size_mid 0.20
_exptl_crystal_size_min 0.11
_refine_diff_density_max 0.328
_refine_diff_density_min -0.237
_refine_diff_density_rms 0.049
_refine_ls_extinction_method none
_refine_ls_goodness_of_fit_ref 0.860
_refine_ls_hydrogen_treatment constr
_refine_ls_matrix_type full
_refine_ls_number_parameters 699
_refine_ls_number_reflns 11427
_refine_ls_number_restraints 0
_refine_ls_restrained_S_all 0.860
_refine_ls_R_factor_all 0.0817
_refine_ls_R_factor_gt 0.0415
_refine_ls_shift/su_max 0.001
_refine_ls_shift/su_mean 0.000
_refine_ls_structure_factor_coef Fsqd
_refine_ls_weighting_details 'calc w=1/[\s^2^(Fo^2^)+(0.0359P)^2^+0.0000P] where P=(Fo^2^+2Fc^2^)/3'
_refine_ls_weighting_scheme calc
_refine_ls_wR_factor_gt 0.0811
_refine_ls_wR_factor_ref 0.0915
_reflns_number_gt 6835
_reflns_number_total 11427
_reflns_threshold_expression >2sigma(I)
_cod_data_source_file b601995a.txt
_cod_data_source_block cvd73
_cod_original_sg_symbol_H-M P-1
_cod_database_code 7007227

loop_
_symmetry_equiv_pos_as_xyz
'x, y, z'
'-x, -y, -z'

loop_
_atom_site_label
_atom_site_type_symbol
_atom_site_fract_x
_atom_site_fract_y
_atom_site_fract_z
_atom_site_U_iso_or_equiv
_atom_site_adp_type
_atom_site_occupancy
_atom_site_symmetry_multiplicity
_atom_site_calc_flag
_atom_site_refinement_flags
_atom_site_disorder_assembly
_atom_site_disorder_group
Ti2 Ti 0.76613(4) 0.20624(4) 0.392334(18) 0.02461(13) Uani 1 1 d . . .
O26 O 0.69987(13) 0.24577(13) 0.31243(7) 0.0243(4) Uani 1 1 d . . .
O210 O 0.77863(13) 0.05414(13) 0.34603(7) 0.0240(4) Uani 1 1 d . . .
O27 O 0.65447(13) 0.23317(13) 0.21665(7) 0.0262(4) Uani 1 1 d . . .
O29 O 0.79925(13) -0.08498(13) 0.27296(6) 0.0246(4) Uani 1 1 d . . .
O21 O 0.92469(13) 0.25234(14) 0.36800(6) 0.0261(4) Uani 1 1 d . . .
O25 O 0.77193(13) 0.37328(13) 0.42206(6) 0.0259(4) Uani 1 1 d . . .
O22 O 1.08065(13) 0.35662(13) 0.35323(7) 0.0296(4) Uani 1 1 d . . .
O24 O 0.81481(13) 0.56342(14) 0.43964(7) 0.0303(4) Uani 1 1 d . . .
N22 N 0.61254(16) 0.17104(17) 0.40611(8) 0.0281(5) Uani 1 1 d . . .
C215 C 0.5181(2) 0.1181(2) 0.36188(12) 0.0432(8) Uani 1 1 d . . .
H21A H 0.4772 0.0567 0.3754 0.065 Uiso 1 1 calc R . .
H21B H 0.5493 0.0870 0.3273 0.065 Uiso 1 1 calc R . .
H21C H 0.4642 0.1750 0.3531 0.065 Uiso 1 1 calc R . .
C292 C 0.7070(2) -0.1912(2) 0.33538(12) 0.0435(8) Uani 1 1 d . . .
H29A H 0.6992 -0.1257 0.3646 0.065 Uiso 1 1 calc R . .
H29B H 0.7116 -0.2597 0.3528 0.065 Uiso 1 1 calc R . .
H29C H 0.6395 -0.2010 0.3051 0.065 Uiso 1 1 calc R . .
C223 C 1.0356(2) 0.2329(2) 0.26043(10) 0.0354(7) Uani 1 1 d . . .
H22A H 0.9640 0.1954 0.2677 0.053 Uiso 1 1 calc R . .
H22B H 1.0695 0.1819 0.2321 0.053 Uiso 1 1 calc R . .
H22C H 1.0182 0.3029 0.2459 0.053 Uiso 1 1 calc R . .
C222 C 1.2352(2) 0.3123(2) 0.30494(12) 0.0414(7) Uani 1 1 d . . .
H22D H 1.2219 0.3788 0.2866 0.062 Uiso 1 1 calc R . .
H22E H 1.2709 0.2557 0.2800 0.062 Uiso 1 1 calc R . .
H22F H 1.2869 0.3354 0.3415 0.062 Uiso 1 1 calc R . .
C214 C 0.5716(2) 0.2090(2) 0.45965(11) 0.0445(8) Uani 1 1 d . . .
H21D H 0.5210 0.2706 0.4553 0.067 Uiso 1 1 calc R . .
H21E H 0.6379 0.2365 0.4896 0.067 Uiso 1 1 calc R . .
H21F H 0.5283 0.1455 0.4703 0.067 Uiso 1 1 calc R . .
C273 C 0.5769(2) 0.3556(2) 0.15788(11) 0.0399(7) Uani 1 1 d . . .
H27A H 0.6440 0.3471 0.1378 0.060 Uiso 1 1 calc R . .
H27B H 0.5468 0.4296 0.1550 0.060 Uiso 1 1 calc R . .
H27C H 0.5165 0.2950 0.1405 0.060 Uiso 1 1 calc R . .
N21 N 0.83967(17) 0.17107(17) 0.46281(8) 0.0289(5) Uani 1 1 d . . .
C29 C 0.77009(19) 0.0195(2) 0.29247(10) 0.0210(6) Uani 1 1 d . . .
C28 C 0.73155(19) 0.0806(2) 0.25018(10) 0.0225(6) Uani 1 1 d . . .
H28 H 0.7291 0.0470 0.2113 0.027 Uiso 1 1 calc R . .
C241 C 0.7118(2) 0.5850(2) 0.46770(10) 0.0252(6) Uani 1 1 d . . .
C291 C 0.8164(2) -0.1714(2) 0.30993(10) 0.0270(6) Uani 1 1 d . . .
C27 C 0.69607(19) 0.1904(2) 0.26312(11) 0.0231(6) Uani 1 1 d . . .
C271 C 0.6131(2) 0.3479(2) 0.22040(11) 0.0293(6) Uani 1 1 d . . .
C239 C 0.9420(2) 0.4520(2) 0.39573(10) 0.0295(6) Uani 1 1 d . . .
H23 H 0.9883 0.5199 0.3962 0.035 Uiso 1 1 calc R . .
C24 C 0.8401(2) 0.4582(2) 0.41886(10) 0.0266(6) Uani 1 1 d . . .
C244 C 0.7256(2) 0.7130(2) 0.48535(11) 0.0354(7) Uani 1 1 d . . .
H24A H 0.7983 0.7351 0.5118 0.053 Uiso 1 1 calc R . .
H24B H 0.6605 0.7384 0.5043 0.053 Uiso 1 1 calc R . .
H24C H 0.7271 0.7484 0.4514 0.053 Uiso 1 1 calc R . .
C221 C 1.1206(2) 0.2612(2) 0.31551(10) 0.0271(6) Uani 1 1 d . . .
C243 C 0.7183(2) 0.5287(2) 0.52007(10) 0.0340(7) Uani 1 1 d . . .
H24D H 0.7049 0.4461 0.5081 0.051 Uiso 1 1 calc R . .
H24E H 0.6592 0.5563 0.5428 0.051 Uiso 1 1 calc R . .
H24F H 0.7952 0.5472 0.5432 0.051 Uiso 1 1 calc R . .
C293 C 0.8340(2) -0.2753(2) 0.26744(11) 0.0356(7) Uani 1 1 d . . .
H29D H 0.7656 -0.2930 0.2378 0.053 Uiso 1 1 calc R . .
H29E H 0.8456 -0.3401 0.2873 0.053 Uiso 1 1 calc R . .
H29F H 0.9022 -0.2600 0.2497 0.053 Uiso 1 1 calc R . .
C274 C 0.5092(2) 0.3555(2) 0.25170(11) 0.0329(6) Uani 1 1 d . . .
H27D H 0.4519 0.2919 0.2347 0.049 Uiso 1 1 calc R . .
H27E H 0.4745 0.4274 0.2484 0.049 Uiso 1 1 calc R . .
H27F H 0.5342 0.3522 0.2921 0.049 Uiso 1 1 calc R . .
C242 C 0.6024(2) 0.5479(2) 0.42575(11) 0.0353(7) Uani 1 1 d . . .
H24G H 0.6056 0.5817 0.3914 0.053 Uiso 1 1 calc R . .
H24H H 0.5355 0.5731 0.4433 0.053 Uiso 1 1 calc R . .
H24I H 0.5951 0.4649 0.4153 0.053 Uiso 1 1 calc R . .
C272 C 0.7111(2) 0.4366(2) 0.24751(13) 0.0448(8) Uani 1 1 d . . .
H27G H 0.7285 0.4352 0.2886 0.067 Uiso 1 1 calc R . .
H27H H 0.6882 0.5119 0.2417 0.067 Uiso 1 1 calc R . .
H27I H 0.7801 0.4199 0.2298 0.067 Uiso 1 1 calc R . .
C216 C 0.8089(2) 0.0694(2) 0.48546(11) 0.0429(7) Uani 1 1 d . . .
H21G H 0.8725 0.0193 0.4846 0.064 Uiso 1 1 calc R . .
H21H H 0.7386 0.0294 0.4620 0.064 Uiso 1 1 calc R . .
H21I H 0.7952 0.0913 0.5250 0.064 Uiso 1 1 calc R . .
C294 C 0.9230(2) -0.1380(2) 0.35457(11) 0.0422(7) Uani 1 1 d . . .
H29G H 0.9890 -0.1198 0.3359 0.063 Uiso 1 1 calc R . .
H29H H 0.9396 -0.2013 0.3750 0.063 Uiso 1 1 calc R . .
H29I H 0.9094 -0.0714 0.3818 0.063 Uiso 1 1 calc R . .
C217 C 0.9419(2) 0.2346(2) 0.49832(11) 0.0418(7) Uani 1 1 d . . .
H21J H 0.9249 0.2600 0.5370 0.063 Uiso 1 1 calc R . .
H21K H 0.9632 0.3008 0.4817 0.063 Uiso 1 1 calc R . .
H21L H 1.0064 0.1856 0.5001 0.063 Uiso 1 1 calc R . .
C224 C 1.1410(2) 0.1597(2) 0.34527(11) 0.0391(7) Uani 1 1 d . . .
H22G H 1.1877 0.1852 0.3830 0.059 Uiso 1 1 calc R . .
H22H H 1.1821 0.1047 0.3223 0.059 Uiso 1 1 calc R . .
H22I H 1.0664 0.1238 0.3497 0.059 Uiso 1 1 calc R . .
C229 C 0.9777(2) 0.3487(2) 0.37189(10) 0.0261(6) Uani 1 1 d . . .
Ti1 Ti 0.25450(4) 0.81567(4) 0.143482(18) 0.02096(12) Uani 1 1 d . . .
O6 O 0.29274(13) 0.77255(13) 0.22094(6) 0.0218(4) Uani 1 1 d . . .
O10 O 0.41945(13) 0.76146(13) 0.13454(6) 0.0229(4) Uani 1 1 d . . .
O7 O 0.36418(13) 0.68211(14) 0.29251(7) 0.0286(4) Uani 1 1 d . . .
O9 O 0.57153(13) 0.65303(13) 0.14341(7) 0.0275(4) Uani 1 1 d . . .
O5 O 0.20370(13) 0.64146(13) 0.11506(6) 0.0228(4) Uani 1 1 d . . .
O1 O 0.23457(13) 0.81838(13) 0.05982(6) 0.0219(4) Uani 1 1 d . . .
O2 O 0.20509(13) 0.77237(13) -0.03642(6) 0.0269(4) Uani 1 1 d . . .
O4 O 0.15617(14) 0.47159(13) 0.05681(7) 0.0291(4) Uani 1 1 d . . .
N1 N 0.31738(16) 0.96906(16) 0.16667(8) 0.0247(5) Uani 1 1 d . . .
N2 N 0.09906(15) 0.84827(16) 0.15058(8) 0.0231(5) Uani 1 1 d . . .
C911 C 0.7110(2) 0.6045(2) 0.08621(12) 0.0381(7) Uani 1 1 d . . .
H19A H 0.7661 0.6167 0.1219 0.057 Uiso 1 1 calc R . .
H19B H 0.7510 0.6209 0.0549 0.057 Uiso 1 1 calc R . .
H19C H 0.6785 0.5253 0.0777 0.057 Uiso 1 1 calc R . .
C711 C 0.1540(2) 0.6604(2) 0.29185(11) 0.0364(7) Uani 1 1 d . . .
H17A H 0.1321 0.6990 0.2594 0.055 Uiso 1 1 calc R . .
H17B H 0.0947 0.6682 0.3169 0.055 Uiso 1 1 calc R . .
H17C H 0.1604 0.5797 0.2778 0.055 Uiso 1 1 calc R . .
C413 C 0.0457(2) 0.4550(2) 0.13451(12) 0.0448(8) Uani 1 1 d . . .
H14A H 0.0700 0.5316 0.1559 0.067 Uiso 1 1 calc R . .
H14B H 0.0278 0.4048 0.1610 0.067 Uiso 1 1 calc R . .
H14C H -0.0234 0.4578 0.1065 0.067 Uiso 1 1 calc R . .
C11 C 0.2664(2) 1.0665(2) 0.14663(11) 0.0328(6) Uani 1 1 d . . .
H11A H 0.2641 1.1268 0.1794 0.049 Uiso 1 1 calc R . .
H11B H 0.1875 1.0436 0.1266 0.049 Uiso 1 1 calc R . .
H11C H 0.3133 1.0947 0.1204 0.049 Uiso 1 1 calc R . .
C12 C 0.4326(2) 1.0033(2) 0.19951(12) 0.0388(7) Uani 1 1 d . . .
H11D H 0.4839 1.0291 0.1745 0.058 Uiso 1 1 calc R . .
H11E H 0.4639 0.9384 0.2150 0.058 Uiso 1 1 calc R . .
H11F H 0.4273 1.0653 0.2310 0.058 Uiso 1 1 calc R . .
C7 C 0.3690(2) 0.7114(2) 0.24125(10) 0.0226(6) Uani 1 1 d . . .
C3 C 0.18561(19) 0.6271(2) 0.01514(10) 0.0235(6) Uani 1 1 d . . .
H13 H 0.1694 0.5763 -0.0204 0.028 Uiso 1 1 calc R . .
C4 C 0.18403(19) 0.5847(2) 0.06526(11) 0.0229(6) Uani 1 1 d . . .
C9 C 0.4790(2) 0.6996(2) 0.16282(10) 0.0230(6) Uani 1 1 d . . .
C211 C 0.1388(2) 0.9643(2) -0.01748(10) 0.0299(6) Uani 1 1 d . . .
H12A H 0.0604 0.9296 -0.0327 0.045 Uiso 1 1 calc R . .
H12B H 0.1468 1.0405 -0.0272 0.045 Uiso 1 1 calc R . .
H12C H 0.1525 0.9699 0.0242 0.045 Uiso 1 1 calc R . .
C71 C 0.2692(2) 0.7135(2) 0.32501(10) 0.0261(6) Uani 1 1 d . . .
C21 C 0.2263(2) 0.8917(2) -0.04332(10) 0.0286(6) Uani 1 1 d . . .
C8 C 0.46068(19) 0.6723(2) 0.21539(10) 0.0235(6) Uani 1 1 d . . .
H8A H 0.5122 0.6259 0.2337 0.028 Uiso 1 1 calc R . .
C2 C 0.21036(19) 0.7421(2) 0.01533(10) 0.0229(6) Uani 1 1 d . . .
C912 C 0.6617(2) 0.8064(2) 0.10578(12) 0.0383(7) Uani 1 1 d . . .
H19D H 0.5980 0.8551 0.1111 0.057 Uiso 1 1 calc R . .
H19E H 0.6988 0.8246 0.0740 0.057 Uiso 1 1 calc R . .
H19F H 0.7186 0.8193 0.1408 0.057 Uiso 1 1 calc R . .
C23 C -0.0028(2) 0.7896(2) 0.11319(11) 0.0349(7) Uani 1 1 d . . .
H11G H -0.0443 0.7413 0.1342 0.052 Uiso 1 1 calc R . .
H11H H 0.0211 0.7425 0.0801 0.052 Uiso 1 1 calc R . .
H11I H -0.0538 0.8455 0.1001 0.052 Uiso 1 1 calc R . .
C91 C 0.6145(2) 0.6825(2) 0.09257(11) 0.0283(6) Uani 1 1 d . . .
C722 C 0.2721(2) 0.8414(2) 0.34193(11) 0.0385(7) Uani 1 1 d . . .
H17D H 0.3504 0.8714 0.3604 0.058 Uiso 1 1 calc R . .
H17E H 0.2172 0.8603 0.3686 0.058 Uiso 1 1 calc R . .
H17F H 0.2506 0.8752 0.3077 0.058 Uiso 1 1 calc R . .
C41 C 0.1420(2) 0.4101(2) 0.10395(11) 0.0332(7) Uani 1 1 d . . .
C22 C 0.0664(2) 0.9246(2) 0.19838(11) 0.0360(7) Uani 1 1 d . . .
H11J H 0.0137 0.9778 0.1838 0.054 Uiso 1 1 calc R . .
H11K H 0.1359 0.9671 0.2214 0.054 Uiso 1 1 calc R . .
H11L H 0.0276 0.8802 0.2221 0.054 Uiso 1 1 calc R . .
C723 C 0.3005(2) 0.6592(2) 0.37766(11) 0.0409(7) Uani 1 1 d . . .
H17G H 0.3009 0.5768 0.3660 0.061 Uiso 1 1 calc R . .
H17H H 0.2432 0.6754 0.4034 0.061 Uiso 1 1 calc R . .
H17I H 0.3774 0.6904 0.3975 0.061 Uiso 1 1 calc R . .
C412 C 0.1090(3) 0.2896(2) 0.07186(12) 0.0481(8) Uani 1 1 d . . .
H14D H 0.0376 0.2883 0.0447 0.072 Uiso 1 1 calc R . .
H14E H 0.0967 0.2392 0.0991 0.072 Uiso 1 1 calc R . .
H14F H 0.1715 0.2636 0.0510 0.072 Uiso 1 1 calc R . .
C913 C 0.5217(2) 0.6570(3) 0.03992(11) 0.0459(8) Uani 1 1 d . . .
H19G H 0.4798 0.5834 0.0389 0.069 Uiso 1 1 calc R . .
H19H H 0.5581 0.6544 0.0055 0.069 Uiso 1 1 calc R . .
H19I H 0.4675 0.7166 0.0414 0.069 Uiso 1 1 calc R . .
C411 C 0.2560(2) 0.4150(2) 0.14382(13) 0.0508(9) Uani 1 1 d . . .
H14G H 0.3170 0.3912 0.1215 0.076 Uiso 1 1 calc R . .
H14H H 0.2484 0.3640 0.1714 0.076 Uiso 1 1 calc R . .
H14I H 0.2761 0.4929 0.1644 0.076 Uiso 1 1 calc R . .
C213 C 0.2045(3) 0.8825(2) -0.10768(11) 0.0444(8) Uani 1 1 d . . .
H12D H 0.2617 0.8363 -0.1244 0.067 Uiso 1 1 calc R . .
H12E H 0.2112 0.9586 -0.1176 0.067 Uiso 1 1 calc R . .
H12F H 0.1265 0.8467 -0.1227 0.067 Uiso 1 1 calc R . .
C212 C 0.3507(2) 0.9334(2) -0.01933(13) 0.0446(8) Uani 1 1 d . . .
H12G H 0.3625 0.9394 0.0223 0.067 Uiso 1 1 calc R . .
H12H H 0.3677 1.0082 -0.0292 0.067 Uiso 1 1 calc R . .
H12I H 0.4024 0.8797 -0.0356 0.067 Uiso 1 1 calc R . .

loop_
_atom_site_aniso_label
_atom_site_aniso_U_11
_atom_site_aniso_U_22
_atom_site_aniso_U_33
_atom_site_aniso_U_23
_atom_site_aniso_U_13
_atom_site_aniso_U_12
Ti2 0.0244(3) 0.0253(3) 0.0227(3) -0.0001(2) 0.0042(2) 0.0017(2)
O26 0.0286(10) 0.0195(10) 0.0227(10) -0.0005(8) 0.0011(8) 0.0025(7)
O210 0.0297(10) 0.0218(10) 0.0197(10) 0.0029(8) 0.0007(7) 0.0048(7)
O27 0.0337(10) 0.0213(10) 0.0258(10) 0.0088(8) 0.0051(8) 0.0072(8)
O29 0.0350(10) 0.0177(10) 0.0227(9) 0.0064(7) 0.0058(8) 0.0050(8)
O21 0.0259(9) 0.0239(10) 0.0275(10) -0.0008(8) 0.0072(8) 0.0006(8)
O25 0.0229(9) 0.0249(10) 0.0275(10) -0.0048(8) 0.0071(7) 0.0000(8)
O22 0.0250(9) 0.0278(10) 0.0343(10) -0.0072(8) 0.0147(8) 0.0002(8)
O24 0.0267(10) 0.0254(11) 0.0385(11) -0.0041(8) 0.0152(8) 0.0030(8)
N22 0.0260(12) 0.0301(13) 0.0268(12) -0.0006(10) 0.0070(10) -0.0012(10)
C215 0.0279(16) 0.053(2) 0.0450(18) 0.0088(15) -0.0017(14) -0.0083(14)
C292 0.0576(19) 0.0329(18) 0.0423(18) 0.0124(14) 0.0129(15) -0.0072(14)
C223 0.0385(16) 0.0412(18) 0.0262(15) -0.0006(13) 0.0107(13) 0.0054(13)
C222 0.0344(16) 0.0387(18) 0.0509(19) -0.0061(14) 0.0221(14) 0.0028(13)
C214 0.0418(17) 0.049(2) 0.0437(19) 0.0021(15) 0.0186(14) 0.0014(14)
C273 0.0427(17) 0.0365(18) 0.0472(18) 0.0208(14) 0.0104(14) 0.0130(14)
N21 0.0317(12) 0.0315(13) 0.0221(12) 0.0010(10) 0.0031(10) 0.0029(10)
C29 0.0200(13) 0.0177(14) 0.0250(15) 0.0022(11) 0.0049(11) -0.0001(11)
C28 0.0267(14) 0.0212(15) 0.0197(13) 0.0043(11) 0.0033(11) 0.0022(11)
C241 0.0252(14) 0.0264(15) 0.0253(14) 0.0005(12) 0.0112(11) 0.0063(11)
C291 0.0357(15) 0.0202(15) 0.0251(14) 0.0090(12) -0.0009(12) 0.0016(12)
C27 0.0172(13) 0.0241(15) 0.0285(16) 0.0069(13) 0.0038(11) -0.0016(11)
C271 0.0316(15) 0.0177(15) 0.0417(17) 0.0117(12) 0.0071(13) 0.0049(12)
C239 0.0280(15) 0.0236(15) 0.0349(16) -0.0057(12) 0.0113(12) -0.0006(12)
C24 0.0249(14) 0.0275(16) 0.0237(15) -0.0043(12) 0.0005(11) 0.0040(12)
C244 0.0358(16) 0.0289(17) 0.0444(17) 0.0030(13) 0.0174(13) 0.0088(13)
C221 0.0275(14) 0.0237(15) 0.0296(15) -0.0044(12) 0.0119(12) 0.0047(11)
C243 0.0394(16) 0.0365(17) 0.0261(15) 0.0022(13) 0.0074(12) 0.0060(13)
C293 0.0460(17) 0.0210(15) 0.0375(17) 0.0048(13) -0.0016(13) 0.0054(13)
C274 0.0321(15) 0.0302(16) 0.0381(16) 0.0089(13) 0.0063(13) 0.0079(12)
C242 0.0288(15) 0.0376(17) 0.0407(17) 0.0097(14) 0.0047(13) 0.0067(13)
C272 0.0349(17) 0.0246(17) 0.075(2) 0.0149(15) 0.0017(15) 0.0014(13)
C216 0.0508(19) 0.049(2) 0.0299(16) 0.0089(14) 0.0047(14) 0.0066(15)
C294 0.0533(19) 0.0307(17) 0.0364(17) 0.0005(13) -0.0113(14) 0.0124(14)
C217 0.0362(17) 0.056(2) 0.0320(16) 0.0065(15) 0.0000(13) 0.0056(15)
C224 0.0403(17) 0.0411(18) 0.0397(17) 0.0070(14) 0.0142(14) 0.0155(14)
C229 0.0226(14) 0.0310(17) 0.0242(14) 0.0015(12) 0.0051(11) 0.0031(12)
Ti1 0.0229(2) 0.0189(3) 0.0206(3) 0.00331(19) 0.00168(19) 0.00267(19)
O6 0.0234(9) 0.0219(10) 0.0206(9) 0.0037(7) 0.0037(7) 0.0061(7)
O10 0.0240(9) 0.0214(10) 0.0245(9) 0.0065(8) 0.0040(7) 0.0054(7)
O7 0.0312(10) 0.0360(11) 0.0220(10) 0.0099(8) 0.0063(8) 0.0124(8)
O9 0.0251(9) 0.0264(10) 0.0353(10) 0.0086(8) 0.0126(8) 0.0090(8)
O5 0.0280(9) 0.0180(9) 0.0209(10) 0.0029(8) -0.0001(7) -0.0001(7)
O1 0.0268(9) 0.0215(10) 0.0159(9) 0.0017(8) 0.0009(7) 0.0008(7)
O2 0.0402(10) 0.0245(10) 0.0179(9) 0.0051(8) 0.0078(8) 0.0071(8)
O4 0.0390(10) 0.0146(10) 0.0317(10) 0.0041(8) 0.0002(8) -0.0007(8)
N1 0.0253(12) 0.0236(12) 0.0234(11) 0.0035(9) -0.0024(9) 0.0022(9)
N2 0.0218(11) 0.0241(12) 0.0230(11) 0.0052(9) 0.0002(9) 0.0029(9)
C911 0.0386(16) 0.0302(17) 0.0513(19) 0.0071(14) 0.0241(14) 0.0092(13)
C711 0.0353(16) 0.0389(18) 0.0375(17) 0.0104(14) 0.0090(13) 0.0055(13)
C413 0.0509(19) 0.0421(19) 0.0410(18) 0.0132(15) 0.0040(15) -0.0100(15)
C11 0.0423(16) 0.0230(15) 0.0329(16) 0.0049(12) 0.0046(13) 0.0030(13)
C12 0.0392(17) 0.0242(16) 0.0474(18) 0.0012(13) -0.0047(14) -0.0020(13)
C7 0.0246(14) 0.0202(14) 0.0216(14) 0.0039(11) -0.0012(11) 0.0008(11)
C3 0.0270(14) 0.0175(14) 0.0244(14) -0.0015(11) 0.0039(11) 0.0025(11)
C4 0.0189(13) 0.0196(15) 0.0288(16) 0.0026(12) -0.0006(11) 0.0031(11)
C9 0.0209(14) 0.0164(14) 0.0293(15) -0.0015(12) 0.0037(11) -0.0014(11)
C211 0.0400(16) 0.0247(15) 0.0272(15) 0.0054(12) 0.0093(12) 0.0088(12)
C71 0.0306(15) 0.0319(16) 0.0193(14) 0.0075(12) 0.0081(12) 0.0118(12)
C21 0.0378(16) 0.0251(15) 0.0272(15) 0.0096(12) 0.0114(12) 0.0068(12)
C8 0.0211(13) 0.0245(15) 0.0251(14) 0.0064(11) 0.0007(11) 0.0052(11)
C2 0.0192(13) 0.0330(16) 0.0178(14) 0.0057(12) 0.0043(11) 0.0070(11)
C912 0.0344(16) 0.0317(17) 0.0557(19) 0.0167(14) 0.0179(14) 0.0071(13)
C23 0.0275(15) 0.0364(17) 0.0412(17) 0.0089(14) 0.0026(13) 0.0079(13)
C91 0.0274(14) 0.0291(16) 0.0317(15) 0.0071(12) 0.0127(12) 0.0058(12)
C722 0.0509(18) 0.0350(18) 0.0288(16) 0.0022(13) 0.0047(13) 0.0108(14)
C41 0.0376(16) 0.0190(15) 0.0399(17) 0.0119(13) -0.0105(13) -0.0014(12)
C22 0.0390(16) 0.0338(17) 0.0366(17) 0.0030(13) 0.0117(13) 0.0086(13)
C723 0.0502(18) 0.051(2) 0.0278(16) 0.0158(14) 0.0132(13) 0.0172(15)
C412 0.056(2) 0.0222(17) 0.058(2) 0.0098(14) -0.0182(16) -0.0089(14)
C913 0.0411(17) 0.064(2) 0.0317(17) -0.0013(15) 0.0127(14) 0.0083(15)
C411 0.0500(19) 0.0294(18) 0.065(2) 0.0187(15) -0.0268(16) -0.0036(14)
C213 0.071(2) 0.0410(19) 0.0293(16) 0.0134(14) 0.0213(15) 0.0166(15)
C212 0.0361(17) 0.0454(19) 0.061(2) 0.0268(16) 0.0152(15) 0.0043(14)

loop_
_atom_type_symbol
_atom_type_description
_atom_type_scat_dispersion_real
_atom_type_scat_dispersion_imag
_atom_type_scat_source
C C 0.0033 0.0016 'International Tables Vol C Tables 4.2.6.8 and 6.1.1.4'
H H 0.0000 0.0000 'International Tables Vol C Tables 4.2.6.8 and 6.1.1.4'
N N 0.0061 0.0033 'International Tables Vol C Tables 4.2.6.8 and 6.1.1.4'
O O 0.0106 0.0060 'International Tables Vol C Tables 4.2.6.8 and 6.1.1.4'
Ti Ti 0.2776 0.4457 'International Tables Vol C Tables 4.2.6.8 and 6.1.1.4'

loop_
_geom_angle_atom_site_label_1
_geom_angle_atom_site_label_2
_geom_angle_atom_site_label_3
_geom_angle
_geom_angle_site_symmetry_1
_geom_angle_site_symmetry_3
_geom_angle_publ_flag
N21 Ti2 N22 94.63(9) . . ?
N21 Ti2 O210 95.60(8) . . ?
N22 Ti2 O210 94.62(8) . . ?
N21 Ti2 O25 94.16(8) . . ?
N22 Ti2 O25 96.19(8) . . ?
O210 Ti2 O25 164.78(6) . . ?
N21 Ti2 O21 92.58(7) . . ?
N22 Ti2 O21 172.73(8) . . ?
O210 Ti2 O21 85.52(6) . . ?
O25 Ti2 O21 82.41(6) . . ?
N21 Ti2 O26 174.85(8) . . ?
N22 Ti2 O26 90.43(7) . . ?
O210 Ti2 O26 83.04(6) . . ?
O25 Ti2 O26 86.21(6) . . ?
O21 Ti2 O26 82.37(6) . . ?
C27 O26 Ti2 130.40(16) . . ?
C29 O210 Ti2 132.47(15) . . ?
C27 O27 C271 122.39(19) . . ?
C29 O29 C291 122.14(18) . . ?
C229 O21 Ti2 130.79(15) . . ?
C24 O25 Ti2 133.67(15) . . ?
C229 O22 C221 121.75(18) . . ?
C24 O24 C241 122.25(18) . . ?
C214 N22 C215 111.4(2) . . ?
C214 N22 Ti2 123.99(16) . . ?
C215 N22 Ti2 124.02(16) . . ?
N22 C215 H21A 109.5 . . ?
N22 C215 H21B 109.5 . . ?
H21A C215 H21B 109.5 . . ?
N22 C215 H21C 109.5 . . ?
H21A C215 H21C 109.5 . . ?
H21B C215 H21C 109.5 . . ?
C291 C292 H29A 109.5 . . ?
C291 C292 H29B 109.5 . . ?
H29A C292 H29B 109.5 . . ?
C291 C292 H29C 109.5 . . ?
H29A C292 H29C 109.5 . . ?
H29B C292 H29C 109.5 . . ?
C221 C223 H22A 109.5 . . ?
C221 C223 H22B 109.5 . . ?
H22A C223 H22B 109.5 . . ?
C221 C223 H22C 109.5 . . ?
H22A C223 H22C 109.5 . . ?
H22B C223 H22C 109.5 . . ?
C221 C222 H22D 109.5 . . ?
C221 C222 H22E 109.5 . . ?
H22D C222 H22E 109.5 . . ?
C221 C222 H22F 109.5 . . ?
H22D C222 H22F 109.5 . . ?
H22E C222 H22F 109.5 . . ?
N22 C214 H21D 109.5 . . ?
N22 C214 H21E 109.5 . . ?
H21D C214 H21E 109.5 . . ?
N22 C214 H21F 109.5 . . ?
H21D C214 H21F 109.5 . . ?
H21E C214 H21F 109.5 . . ?
C271 C273 H27A 109.5 . . ?
C271 C273 H27B 109.5 . . ?
H27A C273 H27B 109.5 . . ?
C271 C273 H27C 109.5 . . ?
H27A C273 H27C 109.5 . . ?
H27B C273 H27C 109.5 . . ?
C216 N21 C217 110.5(2) . . ?
C216 N21 Ti2 124.23(16) . . ?
C217 N21 Ti2 124.93(17) . . ?
O210 C29 O29 119.8(2) . . ?
O210 C29 C28 125.7(2) . . ?
O29 C29 C28 114.5(2) . . ?
C29 C28 C27 121.8(2) . . ?
C29 C28 H28 119.1 . . ?
C27 C28 H28 119.1 . . ?
O24 C241 C242 110.53(19) . . ?
O24 C241 C244 101.66(18) . . ?
C242 C241 C244 111.1(2) . . ?
O24 C241 C243 110.07(19) . . ?
C242 C241 C243 112.8(2) . . ?
C244 C241 C243 110.2(2) . . ?
O29 C291 C294 110.65(19) . . ?
O29 C291 C293 101.83(18) . . ?
C294 C291 C293 110.9(2) . . ?
O29 C291 C292 109.5(2) . . ?
C294 C291 C292 113.2(2) . . ?
C293 C291 C292 110.2(2) . . ?
O26 C27 O27 121.4(2) . . ?
O26 C27 C28 125.3(2) . . ?
O27 C27 C28 113.3(2) . . ?
O27 C271 C272 110.23(19) . . ?
O27 C271 C274 110.13(18) . . ?
C272 C271 C274 113.0(2) . . ?
O27 C271 C273 102.07(19) . . ?
C272 C271 C273 110.6(2) . . ?
C274 C271 C273 110.3(2) . . ?
C229 C239 C24 121.3(2) . . ?
C229 C239 H23 119.4 . . ?
C24 C239 H23 119.4 . . ?
O25 C24 O24 119.4(2) . . ?
O25 C24 C239 125.4(2) . . ?
O24 C24 C239 115.2(2) . . ?
C241 C244 H24A 109.5 . . ?
C241 C244 H24B 109.5 . . ?
H24A C244 H24B 109.5 . . ?
C241 C244 H24C 109.5 . . ?
H24A C244 H24C 109.5 . . ?
H24B C244 H24C 109.5 . . ?
O22 C221 C223 109.03(19) . . ?
O22 C221 C222 101.85(18) . . ?
C223 C221 C222 110.7(2) . . ?
O22 C221 C224 111.79(19) . . ?
C223 C221 C224 113.2(2) . . ?
C222 C221 C224 109.7(2) . . ?
C241 C243 H24D 109.5 . . ?
C241 C243 H24E 109.5 . . ?
H24D C243 H24E 109.5 . . ?
C241 C243 H24F 109.5 . . ?
H24D C243 H24F 109.5 . . ?
H24E C243 H24F 109.5 . . ?
C291 C293 H29D 109.5 . . ?
C291 C293 H29E 109.5 . . ?
H29D C293 H29E 109.5 . . ?
C291 C293 H29F 109.5 . . ?
H29D C293 H29F 109.5 . . ?
H29E C293 H29F 109.5 . . ?
C271 C274 H27D 109.5 . . ?
C271 C274 H27E 109.5 . . ?
H27D C274 H27E 109.5 . . ?
C271 C274 H27F 109.5 . . ?
H27D C274 H27F 109.5 . . ?
H27E C274 H27F 109.5 . . ?
C241 C242 H24G 109.5 . . ?
C241 C242 H24H 109.5 . . ?
H24G C242 H24H 109.5 . . ?
C241 C242 H24I 109.5 . . ?
H24G C242 H24I 109.5 . . ?
H24H C242 H24I 109.5 . . ?
C271 C272 H27G 109.5 . . ?
C271 C272 H27H 109.5 . . ?
H27G C272 H27H 109.5 . . ?
C271 C272 H27I 109.5 . . ?
H27G C272 H27I 109.5 . . ?
H27H C272 H27I 109.5 . . ?
N21 C216 H21G 109.5 . . ?
N21 C216 H21H 109.5 . . ?
H21G C216 H21H 109.5 . . ?
N21 C216 H21I 109.5 . . ?
H21G C216 H21I 109.5 . . ?
H21H C216 H21I 109.5 . . ?
C291 C294 H29G 109.5 . . ?
C291 C294 H29H 109.5 . . ?
H29G C294 H29H 109.5 . . ?
C291 C294 H29I 109.5 . . ?
H29G C294 H29I 109.5 . . ?
H29H C294 H29I 109.5 . . ?
N21 C217 H21J 109.5 . . ?
N21 C217 H21K 109.5 . . ?
H21J C217 H21K 109.5 . . ?
N21 C217 H21L 109.5 . . ?
H21J C217 H21L 109.5 . . ?
H21K C217 H21L 109.5 . . ?
C221 C224 H22G 109.5 . . ?
C221 C224 H22H 109.5 . . ?
H22G C224 H22H 109.5 . . ?
C221 C224 H22I 109.5 . . ?
H22G C224 H22I 109.5 . . ?
H22H C224 H22I 109.5 . . ?
O21 C229 O22 119.8(2) . . ?
O21 C229 C239 126.1(2) . . ?
O22 C229 C239 114.1(2) . . ?
N1 Ti1 N2 95.15(8) . . ?
N1 Ti1 O1 95.65(7) . . ?
N2 Ti1 O1 94.39(7) . . ?
N1 Ti1 O6 95.30(7) . . ?
N2 Ti1 O6 95.79(7) . . ?
O1 Ti1 O6 164.30(7) . . ?
N1 Ti1 O10 90.85(7) . . ?
N2 Ti1 O10 173.91(7) . . ?
O1 Ti1 O10 86.06(6) . . ?
O6 Ti1 O10 82.57(6) . . ?
N1 Ti1 O5 173.34(8) . . ?
N2 Ti1 O5 91.41(7) . . ?
O1 Ti1 O5 82.67(6) . . ?
O6 Ti1 O5 85.16(6) . . ?
O10 Ti1 O5 82.62(6) . . ?
C7 O6 Ti1 132.16(15) . . ?
C9 O10 Ti1 128.99(15) . . ?
C7 O7 C71 121.77(18) . . ?
C9 O9 C91 121.95(18) . . ?
C4 O5 Ti1 130.15(15) . . ?
C2 O1 Ti1 133.80(15) . . ?
C2 O2 C21 122.02(18) . . ?
C4 O4 C41 122.66(18) . . ?
C11 N1 C12 110.16(19) . . ?
C11 N1 Ti1 124.81(15) . . ?
C12 N1 Ti1 124.33(16) . . ?
C23 N2 C22 110.95(19) . . ?
C23 N2 Ti1 124.50(16) . . ?
C22 N2 Ti1 124.10(15) . . ?
C91 C911 H19A 109.5 . . ?
C91 C911 H19B 109.5 . . ?
H19A C911 H19B 109.5 . . ?
C91 C911 H19C 109.5 . . ?
H19A C911 H19C 109.5 . . ?
H19B C911 H19C 109.5 . . ?
C71 C711 H17A 109.5 . . ?
C71 C711 H17B 109.5 . . ?
H17A C711 H17B 109.5 . . ?
C71 C711 H17C 109.5 . . ?
H17A C711 H17C 109.5 . . ?
H17B C711 H17C 109.5 . . ?
C41 C413 H14A 109.5 . . ?
C41 C413 H14B 109.5 . . ?
H14A C413 H14B 109.5 . . ?
C41 C413 H14C 109.5 . . ?
H14A C413 H14C 109.5 . . ?
H14B C413 H14C 109.5 . . ?
N1 C11 H11A 109.5 . . ?
N1 C11 H11B 109.5 . . ?
H11A C11 H11B 109.5 . . ?
N1 C11 H11C 109.5 . . ?
H11A C11 H11C 109.5 . . ?
H11B C11 H11C 109.5 . . ?
N1 C12 H11D 109.5 . . ?
N1 C12 H11E 109.5 . . ?
H11D C12 H11E 109.5 . . ?
N1 C12 H11F 109.5 . . ?
H11D C12 H11F 109.5 . . ?
H11E C12 H11F 109.5 . . ?
O6 C7 O7 119.5(2) . . ?
O6 C7 C8 125.7(2) . . ?
O7 C7 C8 114.8(2) . . ?
C4 C3 C2 121.7(2) . . ?
C4 C3 H13 119.1 . . ?
C2 C3 H13 119.1 . . ?
O5 C4 O4 120.3(2) . . ?
O5 C4 C3 126.2(2) . . ?
O4 C4 C3 113.5(2) . . ?
O10 C9 O9 120.5(2) . . ?
O10 C9 C8 126.2(2) . . ?
O9 C9 C8 113.3(2) . . ?
C21 C211 H12A 109.5 . . ?
C21 C211 H12B 109.5 . . ?
H12A C211 H12B 109.5 . . ?
C21 C211 H12C 109.5 . . ?
H12A C211 H12C 109.5 . . ?
H12B C211 H12C 109.5 . . ?
O7 C71 C711 110.55(19) . . ?
O7 C71 C722 110.50(19) . . ?
C711 C71 C722 113.2(2) . . ?
O7 C71 C723 101.72(18) . . ?
C711 C71 C723 110.0(2) . . ?
C722 C71 C723 110.3(2) . . ?
O2 C21 C212 109.8(2) . . ?
O2 C21 C211 110.47(19) . . ?
C212 C21 C211 113.7(2) . . ?
O2 C21 C213 102.00(19) . . ?
C212 C21 C213 110.9(2) . . ?
C211 C21 C213 109.4(2) . . ?
C7 C8 C9 121.1(2) . . ?
C7 C8 H8A 119.4 . . ?
C9 C8 H8A 119.4 . . ?
O1 C2 O2 119.1(2) . . ?
O1 C2 C3 125.3(2) . . ?
O2 C2 C3 115.6(2) . . ?
C91 C912 H19D 109.5 . . ?
C91 C912 H19E 109.5 . . ?
H19D C912 H19E 109.5 . . ?
C91 C912 H19F 109.5 . . ?
H19D C912 H19F 109.5 . . ?
H19E C912 H19F 109.5 . . ?
N2 C23 H11G 109.5 . . ?
N2 C23 H11H 109.5 . . ?
H11G C23 H11H 109.5 . . ?
N2 C23 H11I 109.5 . . ?
H11G C23 H11I 109.5 . . ?
H11H C23 H11I 109.5 . . ?
O9 C91 C911 101.98(19) . . ?
O9 C91 C913 111.76(19) . . ?
C911 C91 C913 110.5(2) . . ?
O9 C91 C912 108.7(2) . . ?
C911 C91 C912 111.0(2) . . ?
C913 C91 C912 112.5(2) . . ?
C71 C722 H17D 109.5 . . ?
C71 C722 H17E 109.5 . . ?
H17D C722 H17E 109.5 . . ?
C71 C722 H17F 109.5 . . ?
H17D C722 H17F 109.5 . . ?
H17E C722 H17F 109.5 . . ?
O4 C41 C413 110.4(2) . . ?
O4 C41 C411 110.4(2) . . ?
C413 C41 C411 112.7(2) . . ?
O4 C41 C412 101.5(2) . . ?
C413 C41 C412 111.0(2) . . ?
C411 C41 C412 110.2(2) . . ?
N2 C22 H11J 109.5 . . ?
N2 C22 H11K 109.5 . . ?
H11J C22 H11K 109.5 . . ?
N2 C22 H11L 109.5 . . ?
H11J C22 H11L 109.5 . . ?
H11K C22 H11L 109.5 . . ?
C71 C723 H17G 109.5 . . ?
C71 C723 H17H 109.5 . . ?
H17G C723 H17H 109.5 . . ?
C71 C723 H17I 109.5 . . ?
H17G C723 H17I 109.5 . . ?
H17H C723 H17I 109.5 . . ?
C41 C412 H14D 109.5 . . ?
C41 C412 H14E 109.5 . . ?
H14D C412 H14E 109.5 . . ?
C41 C412 H14F 109.5 . . ?
H14D C412 H14F 109.5 . . ?
H14E C412 H14F 109.5 . . ?
C91 C913 H19G 109.5 . . ?
C91 C913 H19H 109.5 . . ?
H19G C913 H19H 109.5 . . ?
C91 C913 H19I 109.5 . . ?
H19G C913 H19I 109.5 . . ?
H19H C913 H19I 109.5 . . ?
C41 C411 H14G 109.5 . . ?
C41 C411 H14H 109.5 . . ?
H14G C411 H14H 109.5 . . ?
C41 C411 H14I 109.5 . . ?
H14G C411 H14I 109.5 . . ?
H14H C411 H14I 109.5 . . ?
C21 C213 H12D 109.5 . . ?
C21 C213 H12E 109.5 . . ?
H12D C213 H12E 109.5 . . ?
C21 C213 H12F 109.5 . . ?
H12D C213 H12F 109.5 . . ?
H12E C213 H12F 109.5 . . ?
C21 C212 H12G 109.5 . . ?
C21 C212 H12H 109.5 . . ?
H12G C212 H12H 109.5 . . ?
C21 C212 H12I 109.5 . . ?
H12G C212 H12I 109.5 . . ?
H12H C212 H12I 109.5 . . ?

loop_
_geom_bond_atom_site_label_1
_geom_bond_atom_site_label_2
_geom_bond_distance
_geom_bond_site_symmetry_2
_geom_bond_publ_flag
Ti2 N21 1.906(2) . ?
Ti2 N22 1.9122(19) . ?
Ti2 O210 1.9949(16) . ?
Ti2 O25 2.0031(17) . ?
Ti2 O21 2.0977(16) . ?
Ti2 O26 2.1001(16) . ?
O26 C27 1.251(3) . ?
O210 C29 1.272(3) . ?
O27 C27 1.342(3) . ?
O27 C271 1.473(3) . ?
O29 C29 1.341(3) . ?
O29 C291 1.473(3) . ?
O21 C229 1.263(3) . ?
O25 C24 1.277(3) . ?
O22 C229 1.349(3) . ?
O22 C221 1.477(3) . ?
O24 C24 1.341(3) . ?
O24 C241 1.478(3) . ?
N22 C214 1.448(3) . ?
N22 C215 1.455(3) . ?
C215 H21A 0.9800 . ?
C215 H21B 0.9800 . ?
C215 H21C 0.9800 . ?
C292 C291 1.520(3) . ?
C292 H29A 0.9800 . ?
C292 H29B 0.9800 . ?
C292 H29C 0.9800 . ?
C223 C221 1.513(3) . ?
C223 H22A 0.9800 . ?
C223 H22B 0.9800 . ?
C223 H22C 0.9800 . ?
C222 C221 1.517(3) . ?
C222 H22D 0.9800 . ?
C222 H22E 0.9800 . ?
C222 H22F 0.9800 . ?
C214 H21D 0.9800 . ?
C214 H21E 0.9800 . ?
C214 H21F 0.9800 . ?
C273 C271 1.518(3) . ?
C273 H27A 0.9800 . ?
C273 H27B 0.9800 . ?
C273 H27C 0.9800 . ?
N21 C216 1.460(3) . ?
N21 C217 1.461(3) . ?
C29 C28 1.383(3) . ?
C28 C27 1.399(3) . ?
C28 H28 0.9500 . ?
C241 C242 1.507(3) . ?
C241 C244 1.514(3) . ?
C241 C243 1.515(3) . ?
C291 C294 1.511(3) . ?
C291 C293 1.517(3) . ?
C271 C272 1.515(3) . ?
C271 C274 1.518(3) . ?
C239 C229 1.386(3) . ?
C239 C24 1.387(3) . ?
C239 H23 0.9500 . ?
C244 H24A 0.9800 . ?
C244 H24B 0.9800 . ?
C244 H24C 0.9800 . ?
C221 C224 1.519(3) . ?
C243 H24D 0.9800 . ?
C243 H24E 0.9800 . ?
C243 H24F 0.9800 . ?
C293 H29D 0.9800 . ?
C293 H29E 0.9800 . ?
C293 H29F 0.9800 . ?
C274 H27D 0.9800 . ?
C274 H27E 0.9800 . ?
C274 H27F 0.9800 . ?
C242 H24G 0.9800 . ?
C242 H24H 0.9800 . ?
C242 H24I 0.9800 . ?
C272 H27G 0.9800 . ?
C272 H27H 0.9800 . ?
C272 H27I 0.9800 . ?
C216 H21G 0.9800 . ?
C216 H21H 0.9800 . ?
C216 H21I 0.9800 . ?
C294 H29G 0.9800 . ?
C294 H29H 0.9800 . ?
C294 H29I 0.9800 . ?
C217 H21J 0.9800 . ?
C217 H21K 0.9800 . ?
C217 H21L 0.9800 . ?
C224 H22G 0.9800 . ?
C224 H22H 0.9800 . ?
C224 H22I 0.9800 . ?
Ti1 N1 1.9037(19) . ?
Ti1 N2 1.9066(19) . ?
Ti1 O1 1.9936(15) . ?
Ti1 O6 2.0054(15) . ?
Ti1 O10 2.0981(16) . ?
Ti1 O5 2.1093(16) . ?
O6 C7 1.277(3) . ?
O10 C9 1.256(3) . ?
O7 C7 1.341(3) . ?
O7 C71 1.477(3) . ?
O9 C9 1.351(3) . ?
O9 C91 1.471(3) . ?
O5 C4 1.257(3) . ?
O1 C2 1.272(3) . ?
O2 C2 1.344(3) . ?
O2 C21 1.476(3) . ?
O4 C4 1.351(3) . ?
O4 C41 1.471(3) . ?
N1 C11 1.457(3) . ?
N1 C12 1.462(3) . ?
N2 C23 1.454(3) . ?
N2 C22 1.455(3) . ?
C911 C91 1.512(3) . ?
C911 H19A 0.9800 . ?
C911 H19B 0.9800 . ?
C911 H19C 0.9800 . ?
C711 C71 1.514(3) . ?
C711 H17A 0.9800 . ?
C711 H17B 0.9800 . ?
C711 H17C 0.9800 . ?
C413 C41 1.507(4) . ?
C413 H14A 0.9800 . ?
C413 H14B 0.9800 . ?
C413 H14C 0.9800 . ?
C11 H11A 0.9800 . ?
C11 H11B 0.9800 . ?
C11 H11C 0.9800 . ?
C12 H11D 0.9800 . ?
C12 H11E 0.9800 . ?
C12 H11F 0.9800 . ?
C7 C8 1.381(3) . ?
C3 C4 1.382(3) . ?
C3 C2 1.390(3) . ?
C3 H13 0.9500 . ?
C9 C8 1.396(3) . ?
C211 C21 1.513(3) . ?
C211 H12A 0.9800 . ?
C211 H12B 0.9800 . ?
C211 H12C 0.9800 . ?
C71 C722 1.515(3) . ?
C71 C723 1.521(3) . ?
C21 C212 1.512(3) . ?
C21 C213 1.513(3) . ?
C8 H8A 0.9500 . ?
C912 C91 1.521(3) . ?
C912 H19D 0.9800 . ?
C912 H19E 0.9800 . ?
C912 H19F 0.9800 . ?
C23 H11G 0.9800 . ?
C23 H11H 0.9800 . ?
C23 H11I 0.9800 . ?
C91 C913 1.520(3) . ?
C722 H17D 0.9800 . ?
C722 H17E 0.9800 . ?
C722 H17F 0.9800 . ?
C41 C411 1.518(3) . ?
C41 C412 1.520(3) . ?
C22 H11J 0.9800 . ?
C22 H11K 0.9800 . ?
C22 H11L 0.9800 . ?
C723 H17G 0.9800 . ?
C723 H17H 0.9800 . ?
C723 H17I 0.9800 . ?
C412 H14D 0.9800 . ?
C412 H14E 0.9800 . ?
C412 H14F 0.9800 . ?
C913 H19G 0.9800 . ?
C913 H19H 0.9800 . ?
C913 H19I 0.9800 . ?
C411 H14G 0.9800 . ?
C411 H14H 0.9800 . ?
C411 H14I 0.9800 . ?
C213 H12D 0.9800 . ?
C213 H12E 0.9800 . ?
C213 H12F 0.9800 . ?
C212 H12G 0.9800 . ?
C212 H12H 0.9800 . ?
C212 H12I 0.9800 . ?

loop_
_geom_torsion_atom_site_label_1
_geom_torsion_atom_site_label_2
_geom_torsion_atom_site_label_3
_geom_torsion_atom_site_label_4
_geom_torsion
_geom_torsion_site_symmetry_1
_geom_torsion_site_symmetry_2
_geom_torsion_site_symmetry_3
_geom_torsion_site_symmetry_4
_geom_torsion_publ_flag
N21 Ti2 O26 C27 65.7(9) . . . . ?
N22 Ti2 O26 C27 -103.84(19) . . . . ?
O210 Ti2 O26 C27 -9.23(18) . . . . ?
O25 Ti2 O26 C27 159.98(19) . . . . ?
O21 Ti2 O26 C27 77.15(19) . . . . ?
N21 Ti2 O210 C29 -162.77(19) . . . . ?
N22 Ti2 O210 C29 102.1(2) . . . . ?
O25 Ti2 O210 C29 -33.1(4) . . . . ?
O21 Ti2 O210 C29 -70.60(19) . . . . ?
O26 Ti2 O210 C29 12.24(19) . . . . ?
N21 Ti2 O21 C229 -97.5(2) . . . . ?
N22 Ti2 O21 C229 75.7(7) . . . . ?
O210 Ti2 O21 C229 167.1(2) . . . . ?
O25 Ti2 O21 C229 -3.7(2) . . . . ?
O26 Ti2 O21 C229 83.5(2) . . . . ?
N21 Ti2 O25 C24 98.2(2) . . . . ?
N22 Ti2 O25 C24 -166.7(2) . . . . ?
O210 Ti2 O25 C24 -31.6(4) . . . . ?
O21 Ti2 O25 C24 6.1(2) . . . . ?
O26 Ti2 O25 C24 -76.7(2) . . . . ?
N21 Ti2 N22 C214 46.0(2) . . . . ?
O210 Ti2 N22 C214 142.0(2) . . . . ?
O25 Ti2 N22 C214 -48.7(2) . . . . ?
O21 Ti2 N22 C214 -127.2(6) . . . . ?
O26 Ti2 N22 C214 -134.9(2) . . . . ?
N21 Ti2 N22 C215 -143.8(2) . . . . ?
O210 Ti2 N22 C215 -47.7(2) . . . . ?
O25 Ti2 N22 C215 121.5(2) . . . . ?
O21 Ti2 N22 C215 43.1(7) . . . . ?
O26 Ti2 N22 C215 35.3(2) . . . . ?
N22 Ti2 N21 C216 45.8(2) . . . . ?
O210 Ti2 N21 C216 -49.3(2) . . . . ?
O25 Ti2 N21 C216 142.4(2) . . . . ?
O21 Ti2 N21 C216 -135.0(2) . . . . ?
O26 Ti2 N21 C216 -123.7(8) . . . . ?
N22 Ti2 N21 C217 -141.3(2) . . . . ?
O210 Ti2 N21 C217 123.6(2) . . . . ?
O25 Ti2 N21 C217 -44.7(2) . . . . ?
O21 Ti2 N21 C217 37.8(2) . . . . ?
O26 Ti2 N21 C217 49.2(10) . . . . ?
Ti2 O210 C29 O29 170.20(13) . . . . ?
Ti2 O210 C29 C28 -10.2(3) . . . . ?
C291 O29 C29 O210 13.9(3) . . . . ?
C291 O29 C29 C28 -165.75(19) . . . . ?
O210 C29 C28 C27 -0.5(4) . . . . ?
O29 C29 C28 C27 179.07(19) . . . . ?
C24 O24 C241 C242 -64.5(3) . . . . ?
C24 O24 C241 C244 177.5(2) . . . . ?
C24 O24 C241 C243 60.7(3) . . . . ?
C29 O29 C291 C294 -68.2(3) . . . . ?
C29 O29 C291 C293 173.94(19) . . . . ?
C29 O29 C291 C292 57.3(3) . . . . ?
Ti2 O26 C27 O27 -176.80(13) . . . . ?
Ti2 O26 C27 C28 4.1(3) . . . . ?
C271 O27 C27 O26 1.3(3) . . . . ?
C271 O27 C27 C28 -179.53(18) . . . . ?
C29 C28 C27 O26 3.3(3) . . . . ?
C29 C28 C27 O27 -175.9(2) . . . . ?
C27 O27 C271 C272 62.2(3) . . . . ?
C27 O27 C271 C274 -63.2(3) . . . . ?
C27 O27 C271 C273 179.64(19) . . . . ?
Ti2 O25 C24 O24 174.27(14) . . . . ?
Ti2 O25 C24 C239 -6.5(4) . . . . ?
C241 O24 C24 O25 1.6(3) . . . . ?
C241 O24 C24 C239 -177.7(2) . . . . ?
C229 C239 C24 O25 1.8(4) . . . . ?
C229 C239 C24 O24 -178.9(2) . . . . ?
C229 O22 C221 C223 60.8(3) . . . . ?
C229 O22 C221 C222 177.8(2) . . . . ?
C229 O22 C221 C224 -65.2(3) . . . . ?
Ti2 O21 C229 O22 179.58(14) . . . . ?
Ti2 O21 C229 C239 1.6(4) . . . . ?
C221 O22 C229 O21 15.6(3) . . . . ?
C221 O22 C229 C239 -166.2(2) . . . . ?
C24 C239 C229 O21 0.5(4) . . . . ?
C24 C239 C229 O22 -177.6(2) . . . . ?
N1 Ti1 O6 C7 -107.0(2) . . . . ?
N2 Ti1 O6 C7 157.2(2) . . . . ?
O1 Ti1 O6 C7 27.1(4) . . . . ?
O10 Ti1 O6 C7 -16.88(19) . . . . ?
O5 Ti1 O6 C7 66.3(2) . . . . ?
N1 Ti1 O10 C9 113.81(19) . . . . ?
N2 Ti1 O10 C9 -56.2(8) . . . . ?
O1 Ti1 O10 C9 -150.58(19) . . . . ?
O6 Ti1 O10 C9 18.57(19) . . . . ?
O5 Ti1 O10 C9 -67.48(19) . . . . ?
N1 Ti1 O5 C4 -71.0(7) . . . . ?
N2 Ti1 O5 C4 98.95(19) . . . . ?
O1 Ti1 O5 C4 4.71(19) . . . . ?
O6 Ti1 O5 C4 -165.36(19) . . . . ?
O10 Ti1 O5 C4 -82.24(19) . . . . ?
N1 Ti1 O1 C2 169.3(2) . . . . ?
N2 Ti1 O1 C2 -95.1(2) . . . . ?
O6 Ti1 O1 C2 35.2(3) . . . . ?
O10 Ti1 O1 C2 78.8(2) . . . . ?
O5 Ti1 O1 C2 -4.26(19) . . . . ?
N2 Ti1 N1 C11 -44.75(19) . . . . ?
O1 Ti1 N1 C11 50.18(19) . . . . ?
O6 Ti1 N1 C11 -141.07(18) . . . . ?
O10 Ti1 N1 C11 136.30(19) . . . . ?
O5 Ti1 N1 C11 125.2(6) . . . . ?
N2 Ti1 N1 C12 145.79(19) . . . . ?
O1 Ti1 N1 C12 -119.27(19) . . . . ?
O6 Ti1 N1 C12 49.47(19) . . . . ?
O10 Ti1 N1 C12 -33.15(19) . . . . ?
O5 Ti1 N1 C12 -44.2(7) . . . . ?
N1 Ti1 N2 C23 144.75(18) . . . . ?
O1 Ti1 N2 C23 48.66(18) . . . . ?
O6 Ti1 N2 C23 -119.37(18) . . . . ?
O10 Ti1 N2 C23 -45.3(8) . . . . ?
O5 Ti1 N2 C23 -34.09(18) . . . . ?
N1 Ti1 N2 C22 -43.61(19) . . . . ?
O1 Ti1 N2 C22 -139.70(18) . . . . ?
O6 Ti1 N2 C22 52.27(19) . . . . ?
O10 Ti1 N2 C22 126.4(7) . . . . ?
O5 Ti1 N2 C22 137.55(18) . . . . ?
Ti1 O6 C7 O7 -169.79(13) . . . . ?
Ti1 O6 C7 C8 11.4(4) . . . . ?
C71 O7 C7 O6 3.3(3) . . . . ?
C71 O7 C7 C8 -177.7(2) . . . . ?
Ti1 O5 C4 O4 177.56(13) . . . . ?
Ti1 O5 C4 C3 -3.7(3) . . . . ?
C41 O4 C4 O5 2.9(3) . . . . ?
C41 O4 C4 C3 -175.9(2) . . . . ?
C2 C3 C4 O5 0.0(4) . . . . ?
C2 C3 C4 O4 178.8(2) . . . . ?
Ti1 O10 C9 O9 165.36(14) . . . . ?
Ti1 O10 C9 C8 -15.4(3) . . . . ?
C91 O9 C9 O10 7.1(3) . . . . ?
C91 O9 C9 C8 -172.29(19) . . . . ?
C7 O7 C71 C711 61.6(3) . . . . ?
C7 O7 C71 C722 -64.5(3) . . . . ?
C7 O7 C71 C723 178.4(2) . . . . ?
C2 O2 C21 C212 65.2(3) . . . . ?
C2 O2 C21 C211 -60.9(3) . . . . ?
C2 O2 C21 C213 -177.1(2) . . . . ?
O6 C7 C8 C9 1.1(4) . . . . ?
O7 C7 C8 C9 -177.7(2) . . . . ?
O10 C9 C8 C7 1.5(4) . . . . ?
O9 C9 C8 C7 -179.2(2) . . . . ?
Ti1 O1 C2 O2 -178.84(13) . . . . ?
Ti1 O1 C2 C3 2.7(3) . . . . ?
C21 O2 C2 O1 -0.1(3) . . . . ?
C21 O2 C2 C3 178.5(2) . . . . ?
C4 C3 C2 O1 0.7(4) . . . . ?
C4 C3 C2 O2 -177.8(2) . . . . ?
C9 O9 C91 C911 -176.4(2) . . . . ?
C9 O9 C91 C913 -58.3(3) . . . . ?
C9 O9 C91 C912 66.4(3) . . . . ?
C4 O4 C41 C413 60.9(3) . . . . ?
C4 O4 C41 C411 -64.4(3) . . . . ?
C4 O4 C41 C412 178.7(2) . . . . ?
